data_7214859
loop_
_publ_author_name
'Wales, Craig'
'Thomas, Lynne H.'
'Wilson, Chick C.'

_publ_section_title
;
 Tautomerisation and polymorphism in molecular complexes of piroxicam with
 mono-substituted benzoic acids
;
_journal_issue 21
_journal_name_full CrystEngComm
_journal_page_first 7264
_journal_paper_doi 10.1039/c2ce26069g
_journal_volume 14
_journal_year 2012
_chemical_formula_moiety 'C15 H13 N3 O4 S, C7 H5 Cl O2'
_chemical_formula_sum 'C22 H18 Cl N3 O6 S'
_chemical_formula_weight 487.92
_chemical_name_systematic
;
?
;
_space_group_IT_number 14
_symmetry_cell_setting monoclinic
_symmetry_space_group_name_Hall '-P 2ybc'
_symmetry_space_group_name_H-M 'P 1 21/c 1'
_atom_sites_solution_hydrogens mixed
_atom_sites_solution_primary direct
_atom_sites_solution_secondary difmap
_audit_creation_method SHELXL-97
_cell_angle_alpha 90.00
_cell_angle_beta 100.693(12)
_cell_angle_gamma 90.00
_cell_formula_units_Z 8
_cell_length_a 19.768(17)
_cell_length_b 6.917(6)
_cell_length_c 31.56(3)
_cell_measurement_reflns_used 7257
_cell_measurement_temperature 100(2)
_cell_measurement_theta_max 26.7
_cell_measurement_theta_min 1.8
_cell_volume 4240(7)
_computing_cell_refinement 'CrystalClear-SM Expert 2.0 r5 (Rigaku, 2010)'
_computing_data_collection 'CrystalClear-SM Expert 2.0 r5 (Rigaku, 2010)'
_computing_data_reduction 'CrystalClear-SM Expert 2.0 r5 (Rigaku, 2010'
_computing_structure_refinement 'SHELXL-97 (Sheldrick, 1997)'
_computing_structure_solution 'SHELXS-86(Sheldrick, 1997)'
_diffrn_ambient_temperature 100(2)
_diffrn_measured_fraction_theta_full 0.988
_diffrn_measured_fraction_theta_max 0.988
_diffrn_measurement_device_type 'Rigaku Saturn CCD'
_diffrn_measurement_method 'profile data from \w-scans'
_diffrn_radiation_monochromator 'silicon 111'
_diffrn_radiation_source synchrotron
_diffrn_radiation_type synchrotron
_diffrn_radiation_wavelength 0.68890
_diffrn_reflns_av_R_equivalents 0.1402
_diffrn_reflns_av_sigmaI/netI 0.1574
_diffrn_reflns_limit_h_max 25
_diffrn_reflns_limit_h_min -25
_diffrn_reflns_limit_k_max 8
_diffrn_reflns_limit_k_min -8
_diffrn_reflns_limit_l_max 39
_diffrn_reflns_limit_l_min -41
_diffrn_reflns_number 36761
_diffrn_reflns_theta_full 26.68
_diffrn_reflns_theta_max 26.68
_diffrn_reflns_theta_min 1.77
_exptl_absorpt_coefficient_mu 0.251
_exptl_absorpt_correction_T_max 1.0000
_exptl_absorpt_correction_T_min 0.6121
_exptl_absorpt_correction_type multi-scan
_exptl_absorpt_process_details 'ABSCOR, Rigaku 1995'
_exptl_crystal_colour yellow
_exptl_crystal_density_diffrn 1.529
_exptl_crystal_density_method 'not measured'
_exptl_crystal_description needle
_exptl_crystal_F_000 2016
_refine_diff_density_max 0.758
_refine_diff_density_min -0.688
_refine_diff_density_rms 0.099
_refine_ls_extinction_method none
_refine_ls_goodness_of_fit_ref 1.094
_refine_ls_hydrogen_treatment mixed
_refine_ls_matrix_type full
_refine_ls_number_parameters 613
_refine_ls_number_reflns 9709
_refine_ls_number_restraints 0
_refine_ls_restrained_S_all 1.094
_refine_ls_R_factor_all 0.1874
_refine_ls_R_factor_gt 0.1103
_refine_ls_shift/su_max 0.000
_refine_ls_shift/su_mean 0.000
_refine_ls_structure_factor_coef Fsqd
_refine_ls_weighting_details 'calc w=1/[\s^2^(Fo^2^)+(0.0989P)^2^+4.6477P] where P=(Fo^2^+2Fc^2^)/3'
_refine_ls_weighting_scheme calc
_refine_ls_wR_factor_gt 0.2314
_refine_ls_wR_factor_ref 0.2803
_reflns_number_gt 5087
_reflns_number_total 9709
_reflns_threshold_expression >2sigma(I)
_cod_data_source_file c2ce26069g.txt
_cod_data_source_block shelxl_PXZ_2CLBA
_cod_depositor_comments
;
The following automatic conversions were performed:

'_symmetry_cell_setting' value 'Monoclinic' changed to 'monoclinic'
according to
/usr/data/users/saulius/automatic-downloads/retrospective/RSC/lib/dictionaries/cif_core.dic
dictionary named 'cif_core.dic' version 2.4.2 from 2011-04-26.

Automatic conversion script
Id: cif_fix_values 2281 2013-09-26 08:29:07Z andrius 
;
_cod_original_sg_symbol_H-M P21/c
_cod_database_code 7214859

loop_
_symmetry_equiv_pos_as_xyz
'x, y, z'
'-x, y+1/2, -z+1/2'
'-x, -y, -z'
'x, -y-1/2, z-1/2'

loop_
_atom_site_label
_atom_site_type_symbol
_atom_site_fract_x
_atom_site_fract_y
_atom_site_fract_z
_atom_site_U_iso_or_equiv
_atom_site_adp_type
_atom_site_occupancy
_atom_site_symmetry_multiplicity
_atom_site_calc_flag
_atom_site_refinement_flags
C15 C 0.0965(3) 0.4876(10) 0.36835(19) 0.0504(17) Uani 1 1 d .
H26 H 0.1417 0.4405 0.3802 0.076 Uiso 1 1 calc R
H25 H 0.0890 0.4797 0.3375 0.076 Uiso 1 1 calc R
H24 H 0.0627 0.4105 0.3788 0.076 Uiso 1 1 calc R
H16 H 0.118(3) 0.189(10) 0.160(2) 0.06(2) Uiso 1 1 d .
H6 H -0.120(3) 0.690(10) 0.425(2) 0.07(2) Uiso 1 1 d .
H31 H -0.160(4) 0.208(10) 0.452(3) 0.07(2) Uiso 1 1 d .
H36 H 0.409(3) 0.170(8) 0.279(2) 0.045(18) Uiso 1 1 d .
S1 S 0.14689(7) 0.8391(3) 0.36824(4) 0.0438(4) Uani 1 1 d .
Cl1 Cl -0.03917(7) 0.1504(3) 0.33240(5) 0.0583(5) Uani 1 1 d .
O2 O 0.12135(19) 1.0323(7) 0.37081(11) 0.0457(11) Uani 1 1 d .
O4 O -0.04087(18) 0.6777(7) 0.39860(12) 0.0487(12) Uani 1 1 d .
N3 N 0.0903(2) 0.6885(8) 0.38129(14) 0.0393(12) Uani 1 1 d .
O3 O 0.12568(18) 0.7505(7) 0.49857(11) 0.0449(11) Uani 1 1 d .
N1 N -0.0040(2) 0.7279(7) 0.47082(14) 0.0380(12) Uani 1 1 d .
H5 H 0.0317 0.7405 0.4908 0.046 Uiso 1 1 calc R
O1 O 0.1633(2) 0.7751(7) 0.32810(12) 0.0518(12) Uani 1 1 d .
N2 N -0.1242(2) 0.6971(7) 0.45416(14) 0.0368(12) Uani 1 1 d .
O10 O -0.0817(3) 0.1858(15) 0.41411(16) 0.152(4) Uani 1 1 d .
C8 C 0.0072(3) 0.7053(9) 0.42912(18) 0.0379(14) Uani 1 1 d .
C37 C -0.1274(3) 0.1772(9) 0.31971(17) 0.0345(13) Uani 1 1 d .
C3 C 0.2852(3) 0.8272(11) 0.4019(2) 0.0554(19) Uani 1 1 d .
H3 H 0.2928 0.8623 0.3747 0.066 Uiso 1 1 calc R
O9 O -0.1849(2) 0.2088(10) 0.42241(14) 0.080(2) Uani 1 1 d .
C5 C 0.2181(3) 0.8044(10) 0.40975(17) 0.0454(16) Uani 1 1 d .
C31 C -0.1390(3) 0.2004(10) 0.39822(17) 0.0406(15) Uani 1 1 d .
C32 C -0.1679(3) 0.1979(8) 0.35146(16) 0.0328(13) Uani 1 1 d .
C7 C 0.0790(3) 0.7155(10) 0.42517(16) 0.0437(16) Uani 1 1 d .
C36 C -0.1568(3) 0.1790(9) 0.27648(18) 0.0418(15) Uani 1 1 d .
H27 H -0.1290 0.1685 0.2558 0.050 Uiso 1 1 calc R
C6 C 0.1336(3) 0.7378(10) 0.45927(17) 0.0426(15) Uani 1 1 d .
C9 C -0.0669(3) 0.7320(8) 0.48320(16) 0.0325(13) Uani 1 1 d .
C2 C 0.3396(3) 0.7959(13) 0.43564(19) 0.064(2) Uani 1 1 d .
H2 H 0.3845 0.8090 0.4311 0.077 Uiso 1 1 calc R
C1 C 0.2613(3) 0.7263(11) 0.48388(18) 0.0509(18) Uani 1 1 d .
H1 H 0.2542 0.6948 0.5114 0.061 Uiso 1 1 calc R
C10 C -0.0716(3) 0.7754(9) 0.52593(17) 0.0391(14) Uani 1 1 d .
H10 H -0.0325 0.7989 0.5467 0.047 Uiso 1 1 calc R
C4 C 0.2050(3) 0.7541(10) 0.45062(17) 0.0444(16) Uani 1 1 d .
C14 C 0.3278(3) 0.7454(12) 0.4761(2) 0.060(2) Uani 1 1 d .
H4 H 0.3650 0.7239 0.4984 0.072 Uiso 1 1 calc R
C11 C -0.1363(3) 0.7820(11) 0.53600(18) 0.0514(18) Uani 1 1 d .
H9 H -0.1408 0.8131 0.5640 0.062 Uiso 1 1 calc R
C13 C -0.1876(3) 0.7003(10) 0.46480(19) 0.0496(17) Uani 1 1 d .
H7 H -0.2263 0.6727 0.4441 0.059 Uiso 1 1 calc R
C12 C -0.1946(3) 0.7437(11) 0.50572(19) 0.0556(19) Uani 1 1 d .
H8 H -0.2379 0.7476 0.5132 0.067 Uiso 1 1 calc R
C35 C -0.2275(3) 0.1964(11) 0.26369(19) 0.058(2) Uani 1 1 d .
H28 H -0.2475 0.1944 0.2346 0.070 Uiso 1 1 calc R
C33 C -0.2384(3) 0.2184(11) 0.33798(18) 0.0527(19) Uani 1 1 d .
H30 H -0.2664 0.2337 0.3584 0.063 Uiso 1 1 calc R
C34 C -0.2676(4) 0.2166(15) 0.2947(2) 0.081(3) Uani 1 1 d .
H29 H -0.3150 0.2293 0.2864 0.097 Uiso 1 1 calc R
S2 S 0.38507(7) 0.0559(3) 0.09771(5) 0.0560(6) Uani 1 1 d .
O8 O 0.19874(19) 0.2083(7) 0.13008(11) 0.0485(12) Uani 1 1 d .
N6 N 0.1188(2) 0.1906(7) 0.18662(14) 0.0304(11) Uani 1 1 d .
O7 O 0.3706(2) 0.1510(9) 0.22789(12) 0.0682(16) Uani 1 1 d .
N4 N 0.3289(2) 0.2075(10) 0.11070(15) 0.0558(17) Uani 1 1 d .
O5 O 0.3628(2) -0.1388(7) 0.10406(13) 0.0564(13) Uani 1 1 d .
O6 O 0.3976(2) 0.1106(8) 0.05578(12) 0.0605(14) Uani 1 1 d .
C26 C 0.1733(3) 0.1724(9) 0.25985(17) 0.0372(14) Uani 1 1 d .
H20 H 0.2132 0.1688 0.2808 0.045 Uiso 1 1 calc R
N5 N 0.2388(2) 0.1872(9) 0.20281(14) 0.0484(15) Uani 1 1 d .
H15 H 0.2751 0.1855 0.2226 0.058 Uiso 1 1 calc R
C18 C 0.5240(3) 0.1087(12) 0.12704(19) 0.058(2) Uani 1 1 d .
H14 H 0.5303 0.0804 0.0992 0.069 Uiso 1 1 calc R
C20 C 0.4469(3) 0.1590(12) 0.17808(18) 0.057(2) Uani 1 1 d .
C24 C 0.2486(3) 0.1935(11) 0.16018(17) 0.0487(17) Uani 1 1 d .
C30 C 0.3322(3) 0.4119(12) 0.0965(2) 0.062(2) Uani 1 1 d .
H22 H 0.2903 0.4771 0.0993 0.092 Uiso 1 1 calc R
H21 H 0.3378 0.4151 0.0670 0.092 Uiso 1 1 calc R
H23 H 0.3705 0.4754 0.1142 0.092 Uiso 1 1 calc R
C28 C 0.0500(3) 0.1790(11) 0.23986(18) 0.0532(19) Uani 1 1 d .
H18 H 0.0068 0.1815 0.2477 0.064 Uiso 1 1 calc R
C17 C 0.5801(3) 0.1474(12) 0.1590(2) 0.063(2) Uani 1 1 d .
H13 H 0.6245 0.1404 0.1532 0.076 Uiso 1 1 calc R
C27 C 0.1093(3) 0.1669(9) 0.27095(17) 0.0396(14) Uani 1 1 d .
H19 H 0.1058 0.1549 0.2998 0.048 Uiso 1 1 calc R
C23 C 0.3197(3) 0.1853(11) 0.15513(17) 0.0512(18) Uani 1 1 d .
C25 C 0.1764(3) 0.1835(8) 0.21615(17) 0.0337(13) Uani 1 1 d .
C22 C 0.3757(3) 0.1668(12) 0.18809(19) 0.060(2) Uani 1 1 d .
C29 C 0.0562(3) 0.1872(10) 0.19763(18) 0.0484(17) Uani 1 1 d .
H17 H 0.0169 0.1904 0.1763 0.058 Uiso 1 1 calc R
C21 C 0.5038(3) 0.1976(13) 0.2096(2) 0.068(2) Uani 1 1 d .
H11 H 0.4981 0.2247 0.2376 0.082 Uiso 1 1 calc R
C19 C 0.4578(3) 0.1120(12) 0.13637(19) 0.056(2) Uani 1 1 d .
C16 C 0.5697(3) 0.1964(14) 0.1997(2) 0.076(3) Uani 1 1 d .
H12 H 0.6073 0.2291 0.2209 0.091 Uiso 1 1 calc R
Cl2 Cl 0.28386(8) 0.3245(3) 0.38665(5) 0.0655(6) Uani 1 1 d .
O12 O 0.4291(2) 0.1792(8) 0.30677(13) 0.0550(14) Uani 1 1 d .
O11 O 0.3241(2) 0.0853(8) 0.31563(13) 0.0574(13) Uani 1 1 d .
C42 C 0.4757(3) 0.1184(12) 0.39464(19) 0.060(2) Uani 1 1 d .
H35 H 0.5038 0.0697 0.3766 0.072 Uiso 1 1 calc R
C41 C 0.5020(3) 0.1374(13) 0.43826(19) 0.066(2) Uani 1 1 d .
H34 H 0.5468 0.0989 0.4495 0.079 Uiso 1 1 calc R
C39 C 0.3942(3) 0.2741(13) 0.44845(19) 0.064(2) Uani 1 1 d .
H32 H 0.3674 0.3308 0.4664 0.076 Uiso 1 1 calc R
C43 C 0.4086(3) 0.1701(11) 0.37729(18) 0.0514(18) Uani 1 1 d .
C40 C 0.4604(3) 0.2148(13) 0.4650(2) 0.072(2) Uani 1 1 d .
H33 H 0.4774 0.2266 0.4944 0.086 Uiso 1 1 calc R
C44 C 0.3815(3) 0.1425(11) 0.33032(18) 0.0477(17) Uani 1 1 d .
C38 C 0.3680(3) 0.2490(12) 0.40540(19) 0.0563(19) Uani 1 1 d .

loop_
_atom_site_aniso_label
_atom_site_aniso_U_11
_atom_site_aniso_U_22
_atom_site_aniso_U_33
_atom_site_aniso_U_23
_atom_site_aniso_U_13
_atom_site_aniso_U_12
C15 0.041(3) 0.080(5) 0.033(3) -0.004(3) 0.015(3) -0.009(3)
S1 0.0280(7) 0.0872(13) 0.0182(7) 0.0024(7) 0.0094(5) 0.0024(7)
Cl1 0.0298(8) 0.1150(16) 0.0346(8) -0.0162(9) 0.0174(6) -0.0077(8)
O2 0.039(2) 0.074(3) 0.026(2) 0.0061(19) 0.0101(17) 0.004(2)
O4 0.022(2) 0.104(4) 0.021(2) -0.006(2) 0.0056(16) 0.000(2)
N3 0.023(2) 0.074(4) 0.023(2) -0.003(2) 0.0089(18) -0.003(2)
O3 0.027(2) 0.090(3) 0.0190(19) 0.0035(19) 0.0093(15) -0.003(2)
N1 0.024(2) 0.071(4) 0.022(2) 0.000(2) 0.0116(18) 0.000(2)
O1 0.035(2) 0.106(4) 0.0196(19) -0.005(2) 0.0169(17) 0.004(2)
N2 0.024(2) 0.070(4) 0.017(2) -0.002(2) 0.0060(17) -0.007(2)
O10 0.027(3) 0.402(13) 0.029(3) -0.024(5) 0.010(2) 0.019(5)
C8 0.031(3) 0.059(4) 0.027(3) 0.005(3) 0.014(2) 0.001(3)
C37 0.032(3) 0.048(4) 0.026(3) 0.000(2) 0.009(2) -0.002(2)
C3 0.028(3) 0.110(6) 0.032(3) 0.004(3) 0.013(3) -0.001(3)
O9 0.025(2) 0.198(7) 0.020(2) -0.004(3) 0.0108(18) -0.006(3)
C5 0.026(3) 0.090(5) 0.022(3) 0.006(3) 0.009(2) 0.001(3)
C31 0.022(3) 0.077(5) 0.025(3) -0.008(3) 0.010(2) -0.005(3)
C32 0.033(3) 0.049(4) 0.018(2) 0.001(2) 0.008(2) 0.002(2)
C7 0.028(3) 0.088(5) 0.017(3) 0.002(3) 0.010(2) -0.004(3)
C36 0.046(4) 0.055(4) 0.028(3) 0.001(3) 0.016(3) -0.004(3)
C6 0.029(3) 0.077(5) 0.024(3) 0.005(3) 0.012(2) 0.000(3)
C9 0.027(3) 0.048(4) 0.026(3) -0.003(2) 0.014(2) 0.000(2)
C2 0.022(3) 0.144(7) 0.028(3) 0.007(4) 0.011(2) -0.003(4)
C1 0.025(3) 0.103(6) 0.026(3) 0.005(3) 0.007(2) 0.001(3)
C10 0.029(3) 0.064(4) 0.026(3) -0.003(3) 0.010(2) -0.001(3)
C4 0.027(3) 0.087(5) 0.021(3) 0.003(3) 0.009(2) 0.000(3)
C14 0.029(3) 0.120(7) 0.032(3) 0.010(4) 0.011(3) -0.002(3)
C11 0.035(3) 0.100(6) 0.023(3) -0.005(3) 0.015(2) 0.009(3)
C13 0.026(3) 0.094(5) 0.031(3) 0.004(3) 0.011(2) -0.005(3)
C12 0.023(3) 0.117(6) 0.031(3) -0.006(3) 0.014(2) -0.005(3)
C35 0.050(4) 0.107(6) 0.019(3) -0.001(3) 0.008(3) 0.009(4)
C33 0.031(3) 0.105(6) 0.023(3) 0.003(3) 0.007(2) 0.013(3)
C34 0.036(4) 0.178(9) 0.027(3) 0.002(4) 0.005(3) 0.024(5)
S2 0.0249(7) 0.1221(17) 0.0238(7) 0.0011(9) 0.0117(6) 0.0046(9)
O8 0.024(2) 0.105(4) 0.0177(19) 0.005(2) 0.0078(15) 0.004(2)
N6 0.020(2) 0.054(3) 0.018(2) 0.000(2) 0.0056(17) 0.0009(19)
O7 0.028(2) 0.160(5) 0.018(2) 0.001(2) 0.0091(17) 0.006(3)
N4 0.021(2) 0.126(5) 0.023(2) 0.006(3) 0.0097(19) 0.014(3)
O5 0.035(2) 0.098(4) 0.040(3) 0.002(2) 0.0159(19) -0.007(2)
O6 0.036(2) 0.128(4) 0.021(2) 0.004(2) 0.0133(18) 0.006(2)
C26 0.030(3) 0.062(4) 0.020(3) -0.001(3) 0.006(2) 0.006(3)
N5 0.021(2) 0.111(5) 0.014(2) 0.005(2) 0.0045(17) 0.007(3)
C18 0.029(3) 0.119(7) 0.029(3) 0.000(3) 0.013(3) 0.006(3)
C20 0.027(3) 0.125(7) 0.019(3) 0.004(3) 0.006(2) 0.008(3)
C24 0.028(3) 0.102(6) 0.020(3) 0.003(3) 0.012(2) 0.001(3)
C30 0.048(4) 0.112(7) 0.029(3) 0.015(4) 0.019(3) 0.014(4)
C28 0.026(3) 0.110(6) 0.027(3) -0.003(3) 0.012(2) 0.002(3)
C17 0.021(3) 0.136(7) 0.034(3) -0.001(4) 0.011(3) 0.002(3)
C27 0.037(3) 0.065(4) 0.019(3) 0.002(3) 0.012(2) 0.001(3)
C23 0.022(3) 0.117(6) 0.016(3) 0.001(3) 0.006(2) 0.001(3)
C25 0.026(3) 0.049(4) 0.029(3) -0.001(2) 0.013(2) 0.002(2)
C22 0.029(3) 0.130(7) 0.023(3) -0.003(3) 0.013(2) 0.002(4)
C29 0.023(3) 0.097(5) 0.027(3) -0.003(3) 0.010(2) 0.000(3)
C21 0.024(3) 0.155(8) 0.027(3) -0.006(4) 0.005(3) 0.003(4)
C19 0.024(3) 0.120(7) 0.025(3) 0.002(3) 0.006(2) 0.002(3)
C16 0.021(3) 0.173(9) 0.034(4) -0.001(4) 0.007(3) 0.000(4)
Cl2 0.0251(8) 0.1290(18) 0.0450(9) -0.0002(10) 0.0132(7) 0.0000(9)
O12 0.027(2) 0.118(4) 0.022(2) -0.007(2) 0.0118(17) -0.020(2)
O11 0.024(2) 0.118(4) 0.030(2) 0.008(2) 0.0055(17) -0.010(2)
C42 0.026(3) 0.129(7) 0.027(3) -0.005(3) 0.008(2) 0.003(3)
C41 0.024(3) 0.148(8) 0.026(3) -0.008(4) 0.001(2) 0.006(4)
C39 0.027(3) 0.140(7) 0.026(3) -0.001(4) 0.011(2) 0.002(4)
C43 0.024(3) 0.110(6) 0.023(3) 0.004(3) 0.010(2) 0.000(3)
C40 0.041(4) 0.147(8) 0.030(3) -0.006(4) 0.012(3) -0.005(4)
C44 0.023(3) 0.097(5) 0.024(3) 0.002(3) 0.006(2) -0.006(3)
C38 0.030(3) 0.113(6) 0.029(3) 0.004(3) 0.012(3) -0.005(3)

loop_
_atom_type_symbol
_atom_type_description
_atom_type_scat_dispersion_real
_atom_type_scat_dispersion_imag
_atom_type_scat_source
C C 0.0030 0.0020 'International Tables Vol C Tables 4.2.6.8 and 6.1.1.4'
H H 0.0000 0.0000 'International Tables Vol C Tables 4.2.6.8 and 6.1.1.4'
Cl Cl 0.1420 0.1500 'International Tables Vol C Tables 4.2.6.8 and 6.1.1.4'
N N 0.0060 0.0030 'International Tables Vol C Tables 4.2.6.8 and 6.1.1.4'
O O 0.0100 0.0060 'International Tables Vol C Tables 4.2.6.8 and 6.1.1.4'
S S 0.1190 0.1160 'International Tables Vol C Tables 4.2.6.8 and 6.1.1.4'

loop_
_geom_angle_atom_site_label_1
_geom_angle_atom_site_label_2
_geom_angle_atom_site_label_3
_geom_angle
N3 C15 H26 109.5
N3 C15 H25 109.5
H26 C15 H25 109.5
N3 C15 H24 109.5
H26 C15 H24 109.5
H25 C15 H24 109.5
O1 S1 O2 118.4(3)
O1 S1 N3 107.6(3)
O2 S1 N3 108.3(3)
O1 S1 C5 109.6(3)
O2 S1 C5 109.1(3)
N3 S1 C5 102.5(3)
C7 N3 C15 115.1(5)
C7 N3 S1 113.0(4)
C15 N3 S1 116.1(3)
C9 N1 C8 126.0(5)
C9 N1 H5 117.0
C8 N1 H5 117.0
C9 N2 C13 122.0(5)
C9 N2 H6 117(4)
C13 N2 H6 120(4)
O4 C8 N1 121.6(5)
O4 C8 C7 124.3(5)
N1 C8 C7 114.1(5)
C36 C37 C32 121.0(5)
C36 C37 Cl1 116.9(4)
C32 C37 Cl1 122.1(4)
C2 C3 C5 118.2(5)
C2 C3 H3 120.9
C5 C3 H3 120.9
C31 O9 H31 106(4)
C3 C5 C4 122.1(5)
C3 C5 S1 120.5(4)
C4 C5 S1 117.4(4)
O10 C31 O9 119.2(5)
O10 C31 C32 126.7(5)
O9 C31 C32 114.0(5)
C33 C32 C37 117.8(5)
C33 C32 C31 119.0(4)
C37 C32 C31 123.3(5)
C6 C7 C8 125.0(5)
C6 C7 N3 121.3(4)
C8 C7 N3 113.7(5)
C37 C36 C35 120.4(5)
C37 C36 H27 119.8
C35 C36 H27 119.8
O3 C6 C7 122.9(5)
O3 C6 C4 117.5(5)
C7 C6 C4 119.6(5)
N2 C9 N1 119.8(5)
N2 C9 C10 119.8(4)
N1 C9 C10 120.3(5)
C3 C2 C14 120.7(5)
C3 C2 H2 119.7
C14 C2 H2 119.7
C14 C1 C4 120.3(5)
C14 C1 H1 119.9
C4 C1 H1 119.9
C11 C10 C9 117.4(5)
C11 C10 H10 121.3
C9 C10 H10 121.3
C1 C4 C5 117.9(5)
C1 C4 C6 120.1(5)
C5 C4 C6 121.9(5)
C2 C14 C1 120.9(6)
C2 C14 H4 119.6
C1 C14 H4 119.6
C10 C11 C12 121.8(5)
C10 C11 H9 119.1
C12 C11 H9 119.1
N2 C13 C12 120.0(6)
N2 C13 H7 120.0
C12 C13 H7 120.0
C13 C12 C11 118.8(5)
C13 C12 H8 120.6
C11 C12 H8 120.6
C34 C35 C36 119.0(6)
C34 C35 H28 120.5
C36 C35 H28 120.5
C34 C33 C32 121.0(5)
C34 C33 H30 119.5
C32 C33 H30 119.5
C35 C34 C33 120.9(6)
C35 C34 H29 119.5
C33 C34 H29 119.5
O6 S2 O5 118.8(3)
O6 S2 N4 107.6(3)
O5 S2 N4 109.0(3)
O6 S2 C19 108.9(3)
O5 S2 C19 110.1(3)
N4 S2 C19 101.0(3)
C25 N6 C29 121.8(5)
C25 N6 H16 124(5)
C29 N6 H16 114(5)
C23 N4 C30 114.2(5)
C23 N4 S2 112.7(4)
C30 N4 S2 117.7(4)
C27 C26 C25 117.7(5)
C27 C26 H20 121.1
C25 C26 H20 121.1
C25 N5 C24 126.1(5)
C25 N5 H15 116.9
C24 N5 H15 116.9
C17 C18 C19 120.1(5)
C17 C18 H14 120.0
C19 C18 H14 120.0
C21 C20 C19 118.1(5)
C21 C20 C22 120.8(5)
C19 C20 C22 121.1(5)
O8 C24 N5 120.5(5)
O8 C24 C23 124.8(5)
N5 C24 C23 114.7(5)
N4 C30 H22 109.5
N4 C30 H21 109.5
H22 C30 H21 109.5
N4 C30 H23 109.5
H22 C30 H23 109.5
H21 C30 H23 109.5
C29 C28 C27 118.5(5)
C29 C28 H18 120.8
C27 C28 H18 120.8
C18 C17 C16 119.4(5)
C18 C17 H13 120.3
C16 C17 H13 120.3
C26 C27 C28 121.1(5)
C26 C27 H19 119.4
C28 C27 H19 119.4
C22 C23 C24 125.6(5)
C22 C23 N4 120.7(5)
C24 C23 N4 113.6(5)
N6 C25 N5 119.0(5)
N6 C25 C26 120.3(4)
N5 C25 C26 120.7(5)
O7 C22 C23 123.4(5)
O7 C22 C20 116.7(5)
C23 C22 C20 119.9(5)
N6 C29 C28 120.5(5)
N6 C29 H17 119.8
C28 C29 H17 119.8
C20 C21 C16 120.6(6)
C20 C21 H11 119.7
C16 C21 H11 119.7
C18 C19 C20 120.8(6)
C18 C19 S2 122.1(5)
C20 C19 S2 117.0(4)
C17 C16 C21 121.0(6)
C17 C16 H12 119.5
C21 C16 H12 119.5
C44 O12 H36 108(4)
C43 C42 C41 121.6(6)
C43 C42 H35 119.2
C41 C42 H35 119.2
C42 C41 C40 119.1(6)
C42 C41 H34 120.5
C40 C41 H34 120.5
C38 C39 C40 119.7(6)
C38 C39 H32 120.1
C40 C39 H32 120.1
C42 C43 C38 117.8(6)
C42 C43 C44 120.1(5)
C38 C43 C44 122.1(5)
C39 C40 C41 120.7(6)
C39 C40 H33 119.6
C41 C40 H33 119.6
O11 C44 O12 124.0(5)
O11 C44 C43 124.2(5)
O12 C44 C43 111.7(5)
C39 C38 C43 121.1(6)
C39 C38 Cl2 117.4(5)
C43 C38 Cl2 121.5(5)

loop_
_geom_bond_atom_site_label_1
_geom_bond_atom_site_label_2
_geom_bond_distance
C15 N3 1.460(8)
C15 H26 0.9600
C15 H25 0.9600
C15 H24 0.9600
S1 O1 1.435(4)
S1 O2 1.436(5)
S1 N3 1.636(5)
S1 C5 1.753(6)
Cl1 C37 1.725(6)
O4 C8 1.235(7)
N3 C7 1.455(6)
O3 C6 1.282(6)
N1 C9 1.370(6)
N1 C8 1.383(6)
N1 H5 0.8600
N2 C9 1.340(7)
N2 C13 1.357(6)
N2 H6 0.94(7)
O10 C31 1.156(7)
C8 C7 1.450(7)
C37 C36 1.380(8)
C37 C32 1.401(6)
C3 C2 1.383(9)
C3 C5 1.401(7)
C3 H3 0.9300
O9 C31 1.291(6)
O9 H31 0.98(8)
C5 C4 1.406(7)
C31 C32 1.480(7)
C32 C33 1.387(8)
C7 C6 1.384(8)
C36 C35 1.386(8)
C36 H27 0.9300
C6 C4 1.491(7)
C9 C10 1.402(7)
C2 C14 1.386(8)
C2 H2 0.9300
C1 C14 1.388(7)
C1 C4 1.394(8)
C1 H1 0.9300
C10 C11 1.373(7)
C10 H10 0.9300
C14 H4 0.9300
C11 C12 1.379(8)
C11 H9 0.9300
C13 C12 1.357(8)
C13 H7 0.9300
C12 H8 0.9300
C35 C34 1.376(8)
C35 H28 0.9300
C33 C34 1.381(9)
C33 H30 0.9300
C34 H29 0.9300
S2 O6 1.441(4)
S2 O5 1.442(5)
S2 N4 1.634(5)
S2 C19 1.748(6)
O8 C24 1.240(7)
N6 C25 1.332(7)
N6 C29 1.347(6)
N6 H16 0.85(7)
O7 C22 1.283(6)
N4 C23 1.455(6)
N4 C30 1.488(9)
C26 C27 1.374(7)
C26 C25 1.394(7)
C26 H20 0.9300
N5 C25 1.374(6)
N5 C24 1.396(6)
N5 H15 0.8600
C18 C17 1.381(9)
C18 C19 1.394(7)
C18 H14 0.9300
C20 C21 1.383(9)
C20 C19 1.411(8)
C20 C22 1.500(8)
C24 C23 1.444(7)
C30 H22 0.9600
C30 H21 0.9600
C30 H23 0.9600
C28 C29 1.362(7)
C28 C27 1.386(8)
C28 H18 0.9300
C17 C16 1.381(8)
C17 H13 0.9300
C27 H19 0.9300
C23 C22 1.377(8)
C29 H17 0.9300
C21 C16 1.394(8)
C21 H11 0.9300
C16 H12 0.9300
Cl2 C38 1.739(7)
O12 C44 1.327(6)
O12 H36 0.90(6)
O11 C44 1.209(7)
C42 C43 1.384(8)
C42 C41 1.385(8)
C42 H35 0.9300
C41 C40 1.390(9)
C41 H34 0.9300
C39 C38 1.372(8)
C39 C40 1.378(9)
C39 H32 0.9300
C43 C38 1.413(8)
C43 C44 1.492(8)
C40 H33 0.9300
